data_1560422
loop_
_publ_author_name
'Wang, Xin-Fang'
'Zhou, Sheng-Bin'
'Du, Ceng-Ceng'
'Wang, Duo-Zhi'
'Jia, Dianzeng'

_publ_section_title
;
 Seven new Zn(II)/Cd(II) coordination polymers with 2-(hydroxymethyl)-1 H
 -benzo[ d ]imidazole-5-carboxylic acid: Synthesis, structures and
 properties
;
_journal_name_full 'Journal of Solid State Chemistry'
_journal_page_first 72
_journal_page_last 85
_journal_paper_doi 10.1016/j.jssc.2017.04.039
_journal_volume 252
_journal_year 2017
_chemical_formula_sum 'C18 H10 N4 O8 Zn3'
_chemical_formula_weight 606.41
_space_group_IT_number 15
_space_group_name_Hall '-C 2yc'
_space_group_name_H-M_alt 'C 1 2/c 1'
_symmetry_cell_setting monoclinic
_symmetry_space_group_name_H-M 'C 1 2/c 1'
_atom_sites_solution_hydrogens geom
_atom_sites_solution_primary direct
_atom_sites_solution_secondary difmap
_cell_angle_alpha 90.00
_cell_angle_beta 109.109(4)
_cell_angle_gamma 90.00
_cell_formula_units_Z 4
_cell_length_a 20.532(3)
_cell_length_b 9.1180(15)
_cell_length_c 16.593(3)
_cell_measurement_reflns_used 4630
_cell_measurement_temperature 296(2)
_cell_measurement_theta_max 28.49
_cell_measurement_theta_min 2.47
_cell_volume 2935.2(8)
_computing_structure_refinement 'SHELXL-97 (Sheldrick, 2008)'
_computing_structure_solution 'SHELXS-97 (Sheldrick, 2008)'
_diffrn_ambient_temperature 296(2)
_diffrn_measured_fraction_theta_full 0.980
_diffrn_measured_fraction_theta_max 0.980
_diffrn_measurement_device_type CCD
_diffrn_measurement_method '\w scans'
_diffrn_radiation_monochromator graphite
_diffrn_radiation_source 'fine-focus sealed tube'
_diffrn_radiation_type MoK\a
_diffrn_radiation_wavelength 0.71073
_diffrn_reflns_av_R_equivalents 0.0329
_diffrn_reflns_av_sigmaI/netI 0.0389
_diffrn_reflns_limit_h_max 27
_diffrn_reflns_limit_h_min -23
_diffrn_reflns_limit_k_max 12
_diffrn_reflns_limit_k_min -12
_diffrn_reflns_limit_l_max 18
_diffrn_reflns_limit_l_min -22
_diffrn_reflns_number 11768
_diffrn_reflns_theta_full 28.57
_diffrn_reflns_theta_max 28.57
_diffrn_reflns_theta_min 2.10
_exptl_absorpt_coefficient_mu 2.471
_exptl_absorpt_correction_T_max 0.6647
_exptl_absorpt_correction_T_min 0.6124
_exptl_absorpt_correction_type multi-scan
_exptl_absorpt_process_details sadabs
_exptl_crystal_colour colorless
_exptl_crystal_density_diffrn 1.372
_exptl_crystal_density_method 'not measured'
_exptl_crystal_description block
_exptl_crystal_F_000 1200
_exptl_crystal_size_max 0.22
_exptl_crystal_size_mid 0.20
_exptl_crystal_size_min 0.18
_refine_diff_density_max 2.897
_refine_diff_density_min -1.408
_refine_diff_density_rms 0.163
_refine_ls_extinction_method none
_refine_ls_goodness_of_fit_ref 0.978
_refine_ls_hydrogen_treatment mixed
_refine_ls_matrix_type full
_refine_ls_number_parameters 150
_refine_ls_number_reflns 3670
_refine_ls_number_restraints 0
_refine_ls_restrained_S_all 0.858
_refine_ls_R_factor_all 0.0681
_refine_ls_R_factor_gt 0.0619
_refine_ls_shift/su_max 0.002
_refine_ls_shift/su_mean 0.001
_refine_ls_structure_factor_coef Fsqd
_refine_ls_weighting_details 'calc w=1/[\s^2^(Fo^2^)+(0.1176P)^2^+66.0052P] where P=(Fo^2^+2Fc^2^)/3'
_refine_ls_weighting_scheme calc
_refine_ls_wR_factor_gt 0.1832
_refine_ls_wR_factor_ref 0.1872
_reflns_number_gt 3140
_reflns_number_total 3670
_reflns_threshold_expression >2sigma(I)
_cod_data_source_file JSSC-2017-252-72.cif
_cod_data_source_block 1
_cod_depositor_comments
;
The following automatic conversions were performed:

data item '_symmetry_cell_setting' value 'Monoclinic' was changed to
'monoclinic' in accordance with the built-in table derived from the
CIF Core dictionary named 'cif_core.dic' version 2.4.5 last updated
on 2014-11-21.

Automatic conversion script
Id: cif_fix_values 8369 2020-08-20 11:38:08Z andrius 
;
_cod_original_sg_symbol_H-M C2/c
_cod_database_code 1560422

loop_
_symmetry_equiv_pos_as_xyz
'x, y, z'
'-x, y, -z+1/2'
'x+1/2, y+1/2, z'
'-x+1/2, y+1/2, -z+1/2'
'-x, -y, -z'
'x, -y, z-1/2'
'-x+1/2, -y+1/2, -z'
'x+1/2, -y+1/2, z-1/2'

loop_
_atom_site_label
_atom_site_type_symbol
_atom_site_fract_x
_atom_site_fract_y
_atom_site_fract_z
_atom_site_U_iso_or_equiv
_atom_site_adp_type
_atom_site_occupancy
_atom_site_symmetry_multiplicity
_atom_site_calc_flag
_atom_site_refinement_flags
_atom_site_disorder_assembly
_atom_site_disorder_group
C1 C 0.1123(2) 0.3482(6) -0.1039(3) 0.0207(9) Uani 1 1 d . . .
C2 C 0.1302(2) 0.4239(6) -0.0202(3) 0.0210(9) Uani 1 1 d . . .
C3 C 0.0850(3) 0.5280(6) -0.0059(3) 0.0251(10) Uani 1 1 d . . .
H3 H 0.0442 0.5486 -0.0497 0.030 Uiso 1 1 calc R . .
C4 C 0.0988(3) 0.6010(6) 0.0706(3) 0.0277(11) Uani 1 1 d . . .
H4 H 0.0685 0.6702 0.0792 0.033 Uiso 1 1 calc R . .
C5 C 0.1605(3) 0.5661(6) 0.1349(3) 0.0219(9) Uani 1 1 d . . .
C6 C 0.2050(2) 0.4587(5) 0.1218(3) 0.0190(9) Uani 1 1 d . . .
C7 C 0.1912(2) 0.3893(5) 0.0437(3) 0.0196(9) Uani 1 1 d . . .
H7 H 0.2219 0.3218 0.0344 0.024 Uiso 1 1 calc R . .
C8 C 0.2460(3) 0.5376(6) 0.2512(3) 0.0230(10) Uani 1 1 d . . .
C9 C 0.2922(3) 0.5576(7) 0.3418(3) 0.0322(12) Uani 1 1 d . . .
H9A H 0.3216 0.6425 0.3458 0.039 Uiso 1 1 calc R . .
H9B H 0.2647 0.5737 0.3786 0.039 Uiso 1 1 calc R . .
N1 N 0.1876(2) 0.6166(5) 0.2177(3) 0.0219(8) Uani 1 1 d . . .
N2 N 0.2596(2) 0.4427(5) 0.1983(3) 0.0218(8) Uani 1 1 d . . .
O1 O 0.0527(2) 0.3698(5) -0.1556(3) 0.0384(11) Uani 1 1 d . . .
O2 O 0.15759(19) 0.2714(5) -0.1202(2) 0.0270(8) Uani 1 1 d . . .
O3 O 0.06743(19) 0.1301(5) -0.2799(3) 0.0312(9) Uani 1 1 d . . .
O4 O 0.3328(3) 0.4311(6) 0.3677(3) 0.0463(12) Uani 1 1 d . . .
Zn1 Zn 0.16166(3) 0.19813(6) -0.23465(3) 0.01789(18) Uani 1 1 d . . .
Zn2 Zn 0.0000 0.24214(10) -0.2500 0.0230(2) Uani 1 2 d S . .

loop_
_atom_site_aniso_label
_atom_site_aniso_U_11
_atom_site_aniso_U_22
_atom_site_aniso_U_33
_atom_site_aniso_U_23
_atom_site_aniso_U_13
_atom_site_aniso_U_12
C1 0.018(2) 0.026(2) 0.013(2) 0.0025(17) 0.0000(16) 0.0007(18)
C2 0.021(2) 0.026(2) 0.015(2) -0.0038(17) 0.0038(17) 0.0017(18)
C3 0.020(2) 0.030(3) 0.021(2) -0.0033(19) 0.0003(18) 0.0064(19)
C4 0.025(2) 0.032(3) 0.022(2) -0.003(2) 0.002(2) 0.009(2)
C5 0.024(2) 0.022(2) 0.017(2) -0.0021(17) 0.0036(18) 0.0018(18)
C6 0.017(2) 0.023(2) 0.015(2) 0.0040(17) 0.0021(16) 0.0025(17)
C7 0.017(2) 0.023(2) 0.017(2) -0.0007(17) 0.0030(17) 0.0036(17)
C8 0.023(2) 0.023(2) 0.020(2) -0.0015(18) 0.0034(18) 0.0031(19)
C9 0.034(3) 0.034(3) 0.022(2) -0.006(2) 0.001(2) 0.009(2)
N1 0.0218(19) 0.020(2) 0.0211(19) -0.0020(15) 0.0032(16) 0.0045(15)
N2 0.0210(19) 0.026(2) 0.0147(18) -0.0039(15) 0.0010(15) 0.0049(16)
O1 0.0233(19) 0.050(3) 0.029(2) -0.0157(19) -0.0091(16) 0.0081(18)
O2 0.0200(17) 0.040(2) 0.0169(17) -0.0057(15) 0.0008(14) 0.0049(15)
O3 0.0184(17) 0.041(2) 0.034(2) -0.0138(18) 0.0087(15) -0.0044(16)
O4 0.048(3) 0.047(3) 0.033(2) -0.003(2) -0.002(2) 0.024(2)
Zn1 0.0153(3) 0.0194(3) 0.0175(3) 0.00226(19) 0.0034(2) 0.00098(18)
Zn2 0.0147(4) 0.0337(5) 0.0179(4) 0.000 0.0015(3) 0.000

loop_
_atom_type_symbol
_atom_type_description
_atom_type_scat_dispersion_real
_atom_type_scat_dispersion_imag
_atom_type_scat_source
C C 0.0033 0.0016 'International Tables Vol C Tables 4.2.6.8 and 6.1.1.4'
H H 0.0000 0.0000 'International Tables Vol C Tables 4.2.6.8 and 6.1.1.4'
N N 0.0061 0.0033 'International Tables Vol C Tables 4.2.6.8 and 6.1.1.4'
O O 0.0106 0.0060 'International Tables Vol C Tables 4.2.6.8 and 6.1.1.4'
Zn Zn 0.2839 1.4301 'International Tables Vol C Tables 4.2.6.8 and 6.1.1.4'

loop_
_geom_angle_atom_site_label_1
_geom_angle_atom_site_label_2
_geom_angle_atom_site_label_3
_geom_angle
_geom_angle_site_symmetry_1
_geom_angle_site_symmetry_3
O2 C1 O1 124.2(5) . .
O2 C1 C2 118.9(4) . .
O1 C1 C2 116.9(5) . .
C7 C2 C3 120.5(4) . .
C7 C2 C1 119.6(4) . .
C3 C2 C1 119.9(4) . .
C4 C3 C2 122.3(5) . .
C4 C3 H3 118.8 . .
C2 C3 H3 118.8 . .
C3 C4 C5 117.0(5) . .
C3 C4 H4 121.5 . .
C5 C4 H4 121.5 . .
N1 C5 C4 130.7(5) . .
N1 C5 C6 108.4(4) . .
C4 C5 C6 120.9(4) . .
C7 C6 N2 131.2(4) . .
C7 C6 C5 121.3(4) . .
N2 C6 C5 107.5(4) . .
C2 C7 C6 117.9(4) . .
C2 C7 H7 121.1 . .
C6 C7 H7 121.1 . .
N2 C8 N1 115.2(4) . .
N2 C8 C9 122.7(5) . .
N1 C8 C9 122.1(5) . .
O4 C9 C8 108.9(5) . .
O4 C9 H9A 109.9 . .
C8 C9 H9A 109.9 . .
O4 C9 H9B 109.9 . .
C8 C9 H9B 109.9 . .
H9A C9 H9B 108.3 . .
C8 N1 C5 104.2(4) . .
C8 N1 Zn1 126.8(3) . 6_566
C5 N1 Zn1 126.8(3) . 6_566
C8 N2 C6 104.7(4) . .
C8 N2 Zn1 123.0(3) . 7
C6 N2 Zn1 132.1(3) . 7
C1 O1 Zn2 127.5(4) . .
C1 O2 Zn1 129.7(3) . .
Zn2 O3 Zn1 116.4(2) . .
O3 Zn1 N2 121.28(18) . 7
O3 Zn1 N1 118.50(19) . 6_565
N2 Zn1 N1 111.49(18) 7 6_565
O3 Zn1 O2 97.22(16) . .
N2 Zn1 O2 101.85(16) 7 .
N1 Zn1 O2 100.84(18) 6_565 .
O3 Zn2 O3 115.4(3) . 2_554
O3 Zn2 O1 111.5(2) . 2_554
O3 Zn2 O1 105.47(17) 2_554 2_554
O3 Zn2 O1 105.47(17) . .
O3 Zn2 O1 111.5(2) 2_554 .
O1 Zn2 O1 107.4(3) 2_554 .

loop_
_geom_bond_atom_site_label_1
_geom_bond_atom_site_label_2
_geom_bond_distance
_geom_bond_site_symmetry_2
C1 O2 1.261(6) .
C1 O1 1.259(6) .
C1 C2 1.486(6) .
C2 C7 1.386(6) .
C2 C3 1.400(7) .
C3 C4 1.379(7) .
C3 H3 0.9300 .
C4 C5 1.399(7) .
C4 H4 0.9300 .
C5 N1 1.381(6) .
C5 C6 1.404(7) .
C6 C7 1.386(6) .
C6 N2 1.399(6) .
C7 H7 0.9300 .
C8 N2 1.325(6) .
C8 N1 1.353(6) .
C8 C9 1.503(7) .
C9 O4 1.405(7) .
C9 H9A 0.9700 .
C9 H9B 0.9700 .
N1 Zn1 2.010(4) 6_566
N2 Zn1 1.997(4) 7
O1 Zn2 1.967(4) .
O2 Zn1 2.041(4) .
O3 Zn2 1.912(4) .
O3 Zn1 1.934(4) .
Zn1 N2 1.997(4) 7
Zn1 N1 2.010(4) 6_565
Zn2 O3 1.912(4) 2_554
Zn2 O1 1.967(4) 2_554

loop_
_geom_torsion_atom_site_label_1
_geom_torsion_atom_site_label_2
_geom_torsion_atom_site_label_3
_geom_torsion_atom_site_label_4
_geom_torsion
_geom_torsion_site_symmetry_1
_geom_torsion_site_symmetry_2
_geom_torsion_site_symmetry_3
_geom_torsion_site_symmetry_4
O2 C1 C2 C7 -11.2(7) . . . .
O1 C1 C2 C7 171.2(5) . . . .
O2 C1 C2 C3 169.7(5) . . . .
O1 C1 C2 C3 -7.8(8) . . . .
C7 C2 C3 C4 0.5(9) . . . .
C1 C2 C3 C4 179.6(5) . . . .
C2 C3 C4 C5 -0.3(9) . . . .
C3 C4 C5 N1 -178.2(5) . . . .
C3 C4 C5 C6 -1.6(8) . . . .
N1 C5 C6 C7 -179.2(5) . . . .
C4 C5 C6 C7 3.5(8) . . . .
N1 C5 C6 N2 0.7(6) . . . .
C4 C5 C6 N2 -176.6(5) . . . .
C3 C2 C7 C6 1.3(8) . . . .
C1 C2 C7 C6 -177.8(5) . . . .
N2 C6 C7 C2 176.9(5) . . . .
C5 C6 C7 C2 -3.2(7) . . . .
N2 C8 C9 O4 -21.6(8) . . . .
N1 C8 C9 O4 158.9(5) . . . .
N2 C8 N1 C5 0.7(6) . . . .
C9 C8 N1 C5 -179.9(5) . . . .
N2 C8 N1 Zn1 -163.5(4) . . . 6_566
C9 C8 N1 Zn1 16.0(8) . . . 6_566
C4 C5 N1 C8 176.1(6) . . . .
C6 C5 N1 C8 -0.8(6) . . . .
C4 C5 N1 Zn1 -19.7(8) . . . 6_566
C6 C5 N1 Zn1 163.4(4) . . . 6_566
N1 C8 N2 C6 -0.3(6) . . . .
C9 C8 N2 C6 -179.7(5) . . . .
N1 C8 N2 Zn1 -175.0(4) . . . 7
C9 C8 N2 Zn1 5.6(7) . . . 7
C7 C6 N2 C8 179.6(5) . . . .
C5 C6 N2 C8 -0.2(6) . . . .
C7 C6 N2 Zn1 -6.4(8) . . . 7
C5 C6 N2 Zn1 173.7(4) . . . 7
O2 C1 O1 Zn2 26.4(8) . . . .
C2 C1 O1 Zn2 -156.2(4) . . . .
O1 C1 O2 Zn1 15.4(8) . . . .
C2 C1 O2 Zn1 -162.0(4) . . . .
Zn2 O3 Zn1 N2 143.8(2) . . . 7
Zn2 O3 Zn1 N1 -71.3(3) . . . 6_565
Zn2 O3 Zn1 O2 35.2(3) . . . .
C1 O2 Zn1 O3 -45.7(5) . . . .
C1 O2 Zn1 N2 -169.9(5) . . . 7
C1 O2 Zn1 N1 75.2(5) . . . 6_565
Zn1 O3 Zn2 O3 -137.6(3) . . . 2_554
Zn1 O3 Zn2 O1 102.2(3) . . . 2_554
Zn1 O3 Zn2 O1 -14.1(3) . . . .
C1 O1 Zn2 O3 -24.9(6) . . . .
C1 O1 Zn2 O3 101.1(5) . . . 2_554
C1 O1 Zn2 O1 -143.9(6) . . . 2_554
